data_7104299
loop_
_publ_author_name
'Liao, Wuping'
'Li, Yanling'
'Wang, Xiaofei'
'Bi, Yanfeng'
'Su, Zhongmin'
'Zhang, Hongjie'

_publ_section_title
;
 Macroscopic single-crystal tubes assembled with porous supramolecular
 architecture of water-soluble calixarene and phenanthroline.
;
_journal_issue 14
_journal_name_full 'Chemical communications (Cambridge, England)'
_journal_page_first 1861
_journal_page_last 1863
_journal_paper_doi 10.1039/b821065a
_journal_volume 34
_journal_year 2009
_chemical_formula_moiety 'H5 Sm [C24H8O24S8] [C12H8N2]4 [H2O]7.90'
_chemical_formula_sum 'C72 H60.8 N8 O31.9 S8 Sm'
_chemical_formula_weight 1955.24
_chemical_name_common 'H5 Sm (C24H8O24S8) (C12H8N2)4 (H2O)7.90'
_chemical_name_systematic
;
?
;
_space_group_IT_number 2
_symmetry_cell_setting triclinic
_symmetry_space_group_name_Hall '-P 1'
_symmetry_space_group_name_H-M 'P -1'
_atom_sites_solution_hydrogens geom
_atom_sites_solution_primary direct
_atom_sites_solution_secondary difmap
_audit_creation_method SHELXL-97
_cell_angle_alpha 112.135(2)
_cell_angle_beta 92.414(2)
_cell_angle_gamma 97.789(2)
_cell_formula_units_Z 2
_cell_length_a 14.3503(18)
_cell_length_b 17.955(2)
_cell_length_c 19.182(2)
_cell_measurement_reflns_used 4567
_cell_measurement_temperature 120(2)
_cell_measurement_theta_max 23.87
_cell_measurement_theta_min 2.30
_cell_volume 4512.7(10)
_computing_cell_refinement 'SMART (Bruker, 2001)'
_computing_data_collection 'SMART (Bruker, 2001)'
_computing_data_reduction 'SAINT+ (Bruker, 1999)'
_computing_molecular_graphics 'PLATON (Spek, 2003)'
_computing_publication_material 'SHELXTL (1998)'
_computing_structure_refinement 'SHELXTL (Sheldrick, 1998)'
_computing_structure_solution 'SHELXTL (Sheldrick, 1998)'
_diffrn_ambient_temperature 120(2)
_diffrn_measured_fraction_theta_full 0.981
_diffrn_measured_fraction_theta_max 0.981
_diffrn_measurement_device_type 'Bruker AXS Apex CCD diffractometer'
_diffrn_measurement_method '\w scan'
_diffrn_radiation_monochromator graphite
_diffrn_radiation_source 'fine-focus sealed tube'
_diffrn_radiation_type MoK\a
_diffrn_radiation_wavelength 0.71073
_diffrn_reflns_av_R_equivalents 0.0908
_diffrn_reflns_av_sigmaI/netI 0.1588
_diffrn_reflns_limit_h_max 17
_diffrn_reflns_limit_h_min -15
_diffrn_reflns_limit_k_max 21
_diffrn_reflns_limit_k_min -21
_diffrn_reflns_limit_l_max 18
_diffrn_reflns_limit_l_min -22
_diffrn_reflns_number 29922
_diffrn_reflns_theta_full 25.00
_diffrn_reflns_theta_max 25.00
_diffrn_reflns_theta_min 1.44
_diffrn_standards_interval_time 0
_diffrn_standards_number 0
_exptl_absorpt_coefficient_mu 0.918
_exptl_absorpt_correction_T_max 0.9260
_exptl_absorpt_correction_T_min 0.6844
_exptl_absorpt_correction_type empirical
_exptl_absorpt_process_details ' SADABS, Sheldrick, 1996'
_exptl_crystal_colour yellow
_exptl_crystal_density_diffrn 1.439
_exptl_crystal_density_method 'not measured'
_exptl_crystal_description tube
_exptl_crystal_F_000 1988
_exptl_crystal_size_max 0.45
_exptl_crystal_size_mid 0.10
_exptl_crystal_size_min 0.09
_refine_diff_density_max 2.758
_refine_diff_density_min -1.859
_refine_diff_density_rms 0.213
_refine_ls_extinction_method none
_refine_ls_goodness_of_fit_ref 1.060
_refine_ls_hydrogen_treatment none
_refine_ls_matrix_type full
_refine_ls_number_parameters 1072
_refine_ls_number_reflns 15599
_refine_ls_number_restraints 60
_refine_ls_restrained_S_all 1.059
_refine_ls_R_factor_all 0.1657
_refine_ls_R_factor_gt 0.1058
_refine_ls_shift/su_max 0.003
_refine_ls_shift/su_mean 0.000
_refine_ls_structure_factor_coef Fsqd
_refine_ls_weighting_details 'calc w=1/[\s^2^(Fo^2^)+(0.1660P)^2^+1.0488P] where P=(Fo^2^+2Fc^2^)/3'
_refine_ls_weighting_scheme calc
_refine_ls_wR_factor_gt 0.2649
_refine_ls_wR_factor_ref 0.2957
_reflns_number_gt 9586
_reflns_number_total 15599
_reflns_threshold_expression >2sigma(I)
_cod_data_source_file b821065a.txt
_cod_data_source_block 2
_cod_original_formula_sum 'C72 H60.80 N8 O31.90 S8 Sm'
_cod_database_code 7104299

loop_
_symmetry_equiv_pos_as_xyz
'x, y, z'
'-x, -y, -z'

loop_
_atom_site_label
_atom_site_type_symbol
_atom_site_fract_x
_atom_site_fract_y
_atom_site_fract_z
_atom_site_U_iso_or_equiv
_atom_site_adp_type
_atom_site_occupancy
_atom_site_symmetry_multiplicity
_atom_site_calc_flag
_atom_site_refinement_flags
_atom_site_disorder_assembly
_atom_site_disorder_group
Sm1 Sm 0.032131(15) 0.755759(13) 0.019395(13) 0.02058(6) Uani 1 1 d . . .
S1 S 0.08402(7) 1.01393(6) 0.09253(7) 0.0243(3) Uani 1 1 d . . .
S2 S -0.22444(7) 0.83158(6) 0.14617(7) 0.0239(3) Uani 1 1 d . . .
S3 S 0.00331(8) 0.59564(6) 0.12215(7) 0.0268(3) Uani 1 1 d . . .
S4 S 0.32011(7) 0.81654(6) 0.15584(7) 0.0255(3) Uani 1 1 d . . .
S5 S 0.33713(10) 1.13504(8) 0.33794(7) 0.0403(4) Uani 1 1 d . . .
S6 S -0.20711(8) 1.15737(6) 0.22910(7) 0.0282(3) Uani 1 1 d . . .
S7 S -0.15827(10) 0.73452(9) 0.37702(8) 0.0463(5) Uani 1 1 d . . .
S8 S 0.32067(11) 0.59626(7) 0.28901(8) 0.0520(5) Uani 1 1 d . . .
N1 N -0.3767(3) 1.15320(19) 0.0584(2) 0.0304(12) Uani 1 1 d . . .
N2 N -0.3117(3) 1.0111(2) 0.0120(2) 0.0273(12) Uani 1 1 d . . .
N3 N 0.1040(3) 1.0604(3) 0.4572(2) 0.0441(15) Uani 1 1 d . . .
N4 N 0.1443(3) 0.9915(3) 0.5566(2) 0.0467(16) Uani 1 1 d . . .
N5 N 0.3437(3) 0.4374(2) 0.0809(3) 0.0426(15) Uani 1 1 d . . .
N6 N 0.5294(3) 0.4509(2) 0.1310(3) 0.0542(17) Uani 1 1 d . . .
N7 N -0.3644(3) 1.0296(3) 0.5577(2) 0.0510(17) Uani 1 1 d . . .
N8 N -0.3821(3) 0.8700(3) 0.4680(3) 0.0528(17) Uani 1 1 d . . .
O1 O 0.1687(2) 0.85586(15) 0.06084(16) 0.0220(9) Uani 1 1 d . A .
O2 O -0.0195(2) 0.86691(16) 0.11134(16) 0.0238(9) Uani 1 1 d . . .
O3 O -0.0988(2) 0.70472(16) 0.06598(16) 0.0229(9) Uani 1 1 d . . .
O4 O 0.1062(2) 0.74989(16) 0.12692(16) 0.0266(9) Uani 1 1 d . B .
O5 O 0.0702(2) 0.7907(2) -0.0882(2) 0.0522(11) Uani 1 1 d . . .
O6 O -0.0287(2) 0.62848(17) -0.09067(18) 0.0332(10) Uani 1 1 d . . .
O7 O 0.1679(2) 0.68262(17) -0.02751(18) 0.0336(10) Uani 1 1 d . . .
O8 O -0.1146(2) 0.77924(16) -0.04229(17) 0.0267(9) Uani 1 1 d . . .
O9 O 0.0725(2) 0.9550(2) 0.01692(19) 0.0437(11) Uani 1 1 d . . .
O10 O 0.1083(2) 1.09917(17) 0.10517(18) 0.0306(10) Uani 1 1 d . . .
O11 O -0.2481(2) 0.78857(17) 0.06561(17) 0.0265(10) Uani 1 1 d . . .
O12 O -0.3038(2) 0.84895(19) 0.18947(18) 0.0327(10) Uani 1 1 d . . .
O13 O -0.0236(2) 0.52614(17) 0.1413(2) 0.0366(11) Uani 1 1 d . . .
O14 O 0.0063(3) 0.5856(3) 0.0461(2) 0.0646(15) Uani 1 1 d . . .
O15 O 0.3201(2) 0.77817(17) 0.07596(17) 0.0271(9) Uani 1 1 d . . .
O16 O 0.4109(2) 0.84101(17) 0.20033(18) 0.0311(10) Uani 1 1 d . . .
O17A O 0.3969(9) 1.1861(7) 0.3147(6) 0.0647(14) Uani 0.360(4) 1 d P A 1
O18A O 0.4141(9) 1.1096(7) 0.3769(6) 0.0647(14) Uani 0.360(4) 1 d P A 1
O19A O 0.2838(9) 1.1619(7) 0.3927(6) 0.0647(14) Uani 0.360(4) 1 d P A 1
O17B O 0.3119(5) 1.2027(4) 0.3211(4) 0.0647(14) Uani 0.640(4) 1 d P A 2
O18B O 0.4366(5) 1.1347(4) 0.3399(4) 0.0647(14) Uani 0.640(4) 1 d P A 2
O19B O 0.2985(5) 1.1245(4) 0.4015(4) 0.0647(14) Uani 0.640(4) 1 d P A 2
O20 O -0.2927(2) 1.13176(18) 0.25809(19) 0.0409(11) Uani 1 1 d . . .
O21 O -0.1382(3) 1.2190(2) 0.2856(2) 0.0472(13) Uani 1 1 d . . .
O22 O -0.2263(2) 1.18174(17) 0.16555(18) 0.0330(10) Uani 1 1 d . . .
O23 O -0.2311(3) 0.6666(2) 0.3658(2) 0.0558(14) Uani 1 1 d . . .
O24 O -0.0703(3) 0.7276(3) 0.4118(2) 0.0684(15) Uani 1 1 d . . .
O25 O -0.1895(3) 0.8128(2) 0.4165(2) 0.0592(15) Uani 1 1 d . . .
O26A O 0.4179(6) 0.5881(5) 0.2560(4) 0.0663(11) Uani 0.503(4) 1 d P B 1
O27A O 0.2699(6) 0.5163(5) 0.2707(5) 0.0663(11) Uani 0.503(4) 1 d P B 1
O28A O 0.3376(6) 0.6438(5) 0.3624(5) 0.0663(11) Uani 0.503(4) 1 d P B 1
O26B O 0.4140(6) 0.6337(5) 0.3037(5) 0.0663(11) Uani 0.497(4) 1 d P B 2
O27B O 0.2963(6) 0.5078(5) 0.2428(5) 0.0663(11) Uani 0.497(4) 1 d P B 2
O28B O 0.2752(6) 0.6259(5) 0.3628(5) 0.0663(11) Uani 0.497(4) 1 d P B 2
C1 C 0.1706(3) 0.9920(2) 0.1468(2) 0.0218(12) Uani 1 1 d U A .
C2 C -0.0214(3) 1.0069(2) 0.1369(2) 0.0187(11) Uani 1 1 d U . .
C3 C -0.0629(3) 1.0754(2) 0.1655(2) 0.0211(12) Uani 1 1 d U . .
H3 H -0.0329 1.1260 0.1658 0.025 Uiso 1 1 calc R . .
C4 C -0.1511(3) 1.0686(2) 0.1943(2) 0.0245(13) Uani 1 1 d . . .
C5 C -0.1950(3) 0.9952(2) 0.1908(2) 0.0218(12) Uani 1 1 d U . .
H5 H -0.2554 0.9913 0.2088 0.026 Uiso 1 1 calc R . .
C6 C -0.1537(3) 0.9258(2) 0.1615(2) 0.0215(12) Uani 1 1 d . . .
C7 C -0.1619(3) 0.7749(2) 0.1835(2) 0.0211(12) Uani 1 1 d U . .
C8 C -0.1741(3) 0.7825(3) 0.2568(2) 0.0272(14) Uani 1 1 d . . .
H8 H -0.2072 0.8233 0.2875 0.033 Uiso 1 1 calc R . .
C9 C -0.1388(3) 0.7316(3) 0.2859(3) 0.0343(16) Uani 1 1 d . . .
C10 C -0.0856(3) 0.6725(3) 0.2413(3) 0.0249(14) Uani 1 1 d . . .
H10 H -0.0610 0.6368 0.2606 0.030 Uiso 1 1 calc R . .
C11 C -0.0709(3) 0.6683(2) 0.1706(3) 0.0240(13) Uani 1 1 d . . .
C12 C 0.1187(3) 0.6423(2) 0.1688(2) 0.0271(13) Uani 1 1 d . B .
C13 C 0.1650(3) 0.6078(3) 0.2070(3) 0.0298(15) Uani 1 1 d . . .
H13 H 0.1337 0.5615 0.2143 0.036 Uiso 1 1 calc R B .
C14 C 0.2593(4) 0.6392(2) 0.2365(2) 0.0309(14) Uani 1 1 d . B .
C15 C 0.3047(3) 0.7086(3) 0.2247(3) 0.0291(14) Uani 1 1 d . . .
H15 H 0.3688 0.7311 0.2436 0.035 Uiso 1 1 calc R B .
C16 C 0.2524(3) 0.7433(2) 0.1843(2) 0.0258(13) Uani 1 1 d . B .
C17 C 0.2679(3) 0.9067(2) 0.1761(2) 0.0253(13) Uani 1 1 d . A .
C18 C 0.3075(3) 0.9713(3) 0.2419(3) 0.0328(14) Uani 1 1 d . . .
H18 H 0.3519 0.9632 0.2755 0.039 Uiso 1 1 calc R A .
C19 C 0.2823(3) 1.0482(3) 0.2590(3) 0.0270(14) Uani 1 1 d . A .
C20 C 0.2113(3) 1.0567(2) 0.2110(3) 0.0258(13) Uani 1 1 d U . .
H20 H 0.1911 1.1080 0.2232 0.031 Uiso 1 1 calc R A .
C21 C 0.1997(3) 0.9125(2) 0.1228(2) 0.0225(12) Uani 1 1 d . . .
C22 C -0.0623(3) 0.9296(2) 0.1329(2) 0.0198(12) Uani 1 1 d . . .
C23 C -0.1090(3) 0.7137(2) 0.1336(2) 0.0197(12) Uani 1 1 d U . .
C24 C 0.1562(3) 0.7148(3) 0.1577(3) 0.0266(14) Uani 1 1 d . . .
C25 C -0.4026(3) 1.2274(3) 0.0889(3) 0.0319(15) Uani 1 1 d . . .
H25 H -0.3713 1.2677 0.1349 0.038 Uiso 1 1 calc R . .
C26 C -0.4792(3) 1.2428(3) 0.0491(3) 0.0457(17) Uani 1 1 d . . .
H26 H -0.5008 1.2938 0.0689 0.055 Uiso 1 1 calc R . .
C27 C -0.5211(3) 1.1842(3) -0.0172(3) 0.0413(16) Uani 1 1 d . . .
H27 H -0.5716 1.1949 -0.0437 0.050 Uiso 1 1 calc R . .
C28 C -0.5321(4) 1.0433(3) -0.1183(3) 0.0413(16) Uani 1 1 d U . .
H28 H -0.5816 1.0518 -0.1475 0.050 Uiso 1 1 calc R . .
C29 C -0.5023(4) 0.9739(3) -0.1429(3) 0.0418(18) Uani 1 1 d . . .
H29 H -0.5313 0.9323 -0.1891 0.050 Uiso 1 1 calc R . .
C30 C -0.3928(3) 0.8834(3) -0.1247(3) 0.0360(16) Uani 1 1 d . . .
H30 H -0.4193 0.8406 -0.1710 0.043 Uiso 1 1 calc R . .
C31 C -0.3219(4) 0.8726(3) -0.0798(3) 0.0345(16) Uani 1 1 d . . .
H31 H -0.2994 0.8221 -0.0943 0.041 Uiso 1 1 calc R . .
C32 C -0.2841(3) 0.9381(2) -0.0126(3) 0.0309(14) Uani 1 1 d . . .
H32 H -0.2354 0.9300 0.0177 0.037 Uiso 1 1 calc R . .
C33 C -0.3836(3) 1.0180(2) -0.0342(2) 0.0244(13) Uani 1 1 d . . .
C34 C -0.4245(4) 0.9581(3) -0.1006(3) 0.0331(15) Uani 1 1 d . . .
C35 C -0.4916(3) 1.1089(3) -0.0471(3) 0.0304(14) Uani 1 1 d . . .
C36 C -0.4174(3) 1.0945(2) -0.0074(3) 0.0280(14) Uani 1 1 d . . .
C37 C 0.0806(4) 1.1014(5) 0.4154(3) 0.065(2) Uani 1 1 d . . .
H37 H 0.0797 1.1583 0.4370 0.078 Uiso 1 1 calc R . .
C38 C 0.0568(4) 1.0538(4) 0.3355(3) 0.061(2) Uani 1 1 d . . .
H38 H 0.0391 1.0794 0.3028 0.073 Uiso 1 1 calc R . .
C39 C 0.0598(4) 0.9719(4) 0.3068(3) 0.051(2) Uani 1 1 d . . .
H39 H 0.0440 0.9406 0.2543 0.061 Uiso 1 1 calc R . .
C40 C 0.0893(4) 0.8503(4) 0.3266(4) 0.060(2) Uani 1 1 d . . .
H40 H 0.0746 0.8176 0.2742 0.072 Uiso 1 1 calc R . .
C41 C 0.1134(4) 0.8147(4) 0.3735(4) 0.062(2) Uani 1 1 d . . .
H41 H 0.1201 0.7588 0.3535 0.075 Uiso 1 1 calc R . .
C42 C 0.1514(5) 0.8258(4) 0.5037(4) 0.073(2) Uani 1 1 d . . .
H42 H 0.1554 0.7694 0.4862 0.087 Uiso 1 1 calc R . .
C43 C 0.1680(4) 0.8738(4) 0.5800(4) 0.069(2) Uani 1 1 d . . .
H43 H 0.1821 0.8514 0.6160 0.083 Uiso 1 1 calc R . .
C44 C 0.1631(4) 0.9580(4) 0.6025(3) 0.054(2) Uani 1 1 d . . .
H44 H 0.1746 0.9915 0.6549 0.065 Uiso 1 1 calc R . .
C45 C 0.1284(4) 0.9436(3) 0.4817(3) 0.0444(18) Uani 1 1 d . . .
C46 C 0.1289(4) 0.8600(4) 0.4527(3) 0.054(2) Uani 1 1 d . . .
C47 C 0.0847(3) 0.9364(4) 0.3525(3) 0.052(2) Uani 1 1 d . . .
C48 C 0.1053(4) 0.9805(3) 0.4310(3) 0.0426(18) Uani 1 1 d . . .
C49 C 0.2545(4) 0.4263(3) 0.0534(4) 0.055(2) Uani 1 1 d . . .
H49 H 0.2138 0.3785 0.0503 0.066 Uiso 1 1 calc R . .
C50 C 0.2189(4) 0.4782(3) 0.0301(3) 0.0540(18) Uani 1 1 d U . .
H50 H 0.1538 0.4686 0.0125 0.065 Uiso 1 1 calc R . .
C51 C 0.2779(4) 0.5466(3) 0.0318(3) 0.0546(18) Uani 1 1 d . . .
H51 H 0.2543 0.5842 0.0145 0.066 Uiso 1 1 calc R . .
C52 C 0.4426(4) 0.6308(3) 0.0658(3) 0.0498(19) Uani 1 1 d . . .
H52 H 0.4226 0.6707 0.0499 0.060 Uiso 1 1 calc R . .
C53 C 0.5325(5) 0.6400(3) 0.0936(3) 0.052(2) Uani 1 1 d . . .
H53 H 0.5752 0.6864 0.0960 0.063 Uiso 1 1 calc R . .
C54 C 0.6610(4) 0.5928(4) 0.1496(4) 0.071(3) Uani 1 1 d . . .
H54 H 0.7055 0.6401 0.1570 0.085 Uiso 1 1 calc R . .
C55 C 0.6866(5) 0.5281(4) 0.1685(4) 0.082(3) Uani 1 1 d . . .
H55 H 0.7492 0.5309 0.1888 0.099 Uiso 1 1 calc R . .
C56 C 0.6173(5) 0.4602(4) 0.1564(4) 0.081(3) Uani 1 1 d . . .
H56 H 0.6364 0.4171 0.1679 0.098 Uiso 1 1 calc R . .
C57 C 0.5009(4) 0.5122(3) 0.1134(3) 0.0407(17) Uani 1 1 d . . .
C58 C 0.5668(4) 0.5835(3) 0.1194(3) 0.0390(17) Uani 1 1 d . . .
C59 C 0.3755(3) 0.5599(3) 0.0600(3) 0.0371(16) Uani 1 1 d . . .
C60 C 0.4050(3) 0.5037(3) 0.0834(3) 0.0332(16) Uani 1 1 d . . .
C61 C -0.3598(4) 1.1075(4) 0.5990(3) 0.053(2) Uani 1 1 d . . .
H61 H -0.3471 1.1251 0.6523 0.064 Uiso 1 1 calc R . .
C62 C -0.3723(4) 1.1654(4) 0.5700(4) 0.068(3) Uani 1 1 d . . .
H62 H -0.3686 1.2209 0.6028 0.081 Uiso 1 1 calc R . .
C63 C -0.3900(5) 1.1423(4) 0.4940(4) 0.063(2) Uani 1 1 d . . .
H63 H -0.3989 1.1814 0.4731 0.076 Uiso 1 1 calc R . .
C64 C -0.4141(4) 1.0297(4) 0.3658(3) 0.0508(19) Uani 1 1 d . . .
H64 H -0.4223 1.0669 0.3424 0.061 Uiso 1 1 calc R . .
C65 C -0.4206(3) 0.9479(3) 0.3216(3) 0.0415(18) Uani 1 1 d . . .
H65 H -0.4316 0.9290 0.2681 0.050 Uiso 1 1 calc R . .
C66 C -0.4211(3) 0.8104(4) 0.3157(3) 0.0457(19) Uani 1 1 d . . .
H66 H -0.4340 0.7894 0.2622 0.055 Uiso 1 1 calc R . .
C67 C -0.4130(4) 0.7574(4) 0.3513(3) 0.061(2) Uani 1 1 d . . .
H67 H -0.4214 0.7002 0.3230 0.073 Uiso 1 1 calc R . .
C68 C -0.3928(4) 0.7884(4) 0.4277(4) 0.065(2) Uani 1 1 d . . .
H68 H -0.3862 0.7527 0.4530 0.078 Uiso 1 1 calc R . .
C69 C -0.3907(3) 0.9246(3) 0.4333(3) 0.0397(15) Uani 1 1 d U . .
C70 C -0.4107(3) 0.8935(3) 0.3562(3) 0.0437(19) Uani 1 1 d . . .
C71 C -0.3951(4) 1.0594(4) 0.4466(3) 0.052(2) Uani 1 1 d . . .
C72 C -0.3812(4) 1.0084(3) 0.4799(3) 0.0429(18) Uani 1 1 d . . .
O001 O 0.2344(16) 0.4536(12) 0.4817(12) 0.0485(12) Uiso 0.172(6) 1 d P . .
O002 O 0.3230(3) 0.4757(2) 0.4859(3) 0.0485(12) Uiso 0.828(6) 1 d P . .
O003 O 0.2444(2) 0.53831(18) 0.54585(18) 0.0319(9) Uiso 0.966(7) 1 d P . .
O004 O 0.3442(4) 0.3287(3) 0.1458(3) 0.0839(15) Uiso 1 1 d . . .
O005 O 0.1977(4) 0.6444(3) -0.1772(3) 0.0871(18) Uiso 0.927(9) 1 d P . .

loop_
_atom_site_aniso_label
_atom_site_aniso_U_11
_atom_site_aniso_U_22
_atom_site_aniso_U_33
_atom_site_aniso_U_23
_atom_site_aniso_U_13
_atom_site_aniso_U_12
Sm1 0.01082(9) 0.02627(9) 0.02791(11) 0.01111(8) 0.00499(8) 0.01104(7)
S1 0.0103(5) 0.0358(5) 0.0362(6) 0.0215(4) 0.0049(4) 0.0118(4)
S2 0.0080(5) 0.0335(5) 0.0325(6) 0.0139(4) 0.0022(4) 0.0081(4)
S3 0.0195(5) 0.0292(5) 0.0340(6) 0.0117(4) 0.0060(5) 0.0122(4)
S4 0.0119(5) 0.0352(5) 0.0390(6) 0.0214(4) 0.0060(4) 0.0136(4)
S5 0.0445(7) 0.0484(6) 0.0299(7) 0.0114(5) 0.0020(6) 0.0247(5)
S6 0.0215(5) 0.0366(5) 0.0309(6) 0.0116(4) 0.0075(5) 0.0216(4)
S7 0.0352(7) 0.0814(8) 0.0309(6) 0.0269(6) 0.0100(6) 0.0204(6)
S8 0.0557(8) 0.0444(6) 0.0642(8) 0.0324(5) -0.0214(7) 0.0096(6)
N1 0.0151(18) 0.0319(15) 0.060(2) 0.0346(14) 0.0040(17) 0.0070(14)
N2 0.0134(18) 0.0429(17) 0.0331(19) 0.0221(14) 0.0042(16) 0.0063(15)
N3 0.025(2) 0.084(3) 0.034(2) 0.0296(19) 0.0183(18) 0.018(2)
N4 0.014(2) 0.098(3) 0.022(2) 0.019(2) 0.0037(17) 0.005(2)
N5 0.022(2) 0.0296(18) 0.067(3) 0.0112(18) -0.012(2) 0.0018(17)
N6 0.025(2) 0.040(2) 0.098(3) 0.031(2) -0.018(2) 0.0002(18)
N7 0.020(2) 0.087(3) 0.033(2) 0.013(2) 0.004(2) -0.006(2)
N8 0.034(2) 0.083(3) 0.033(2) 0.012(2) 0.000(2) 0.014(2)
O1 0.0128(14) 0.0258(12) 0.0288(15) 0.0099(11) 0.0015(12) 0.0095(11)
O2 0.0128(14) 0.0302(13) 0.0324(16) 0.0138(11) 0.0060(12) 0.0106(11)
O3 0.0209(15) 0.0322(13) 0.0148(14) 0.0085(11) 0.0022(12) 0.0031(12)
O4 0.0147(14) 0.0437(13) 0.0385(15) 0.0299(11) 0.0105(12) 0.0180(11)
O5 0.0276(17) 0.0875(17) 0.082(2) 0.0690(13) 0.0194(16) 0.0306(14)
O6 0.0336(17) 0.0376(14) 0.0322(17) 0.0122(12) 0.0037(14) 0.0220(13)
O7 0.0256(16) 0.0434(13) 0.0481(17) 0.0295(12) 0.0118(14) 0.0227(12)
O8 0.0178(14) 0.0358(13) 0.0357(16) 0.0196(11) 0.0110(13) 0.0157(11)
O9 0.0230(16) 0.0773(18) 0.0484(19) 0.0352(14) 0.0130(15) 0.0312(14)
O10 0.0070(14) 0.0444(14) 0.0526(18) 0.0307(12) 0.0060(13) 0.0076(12)
O11 0.0083(14) 0.0399(14) 0.0313(16) 0.0134(12) 0.0010(13) 0.0056(12)
O12 0.0129(14) 0.0576(16) 0.0385(17) 0.0260(13) 0.0158(13) 0.0157(13)
O13 0.0213(16) 0.0293(14) 0.060(2) 0.0154(14) 0.0066(16) 0.0123(12)
O14 0.036(2) 0.110(3) 0.050(2) 0.027(2) 0.0017(18) 0.0338(19)
O15 0.0168(14) 0.0383(13) 0.0344(16) 0.0180(12) 0.0100(13) 0.0176(11)
O16 0.0122(14) 0.0401(14) 0.0452(18) 0.0190(12) -0.0034(13) 0.0128(12)
O17A 0.069(2) 0.067(2) 0.0449(19) 0.0100(16) -0.0101(18) 0.0072(18)
O18A 0.069(2) 0.067(2) 0.0449(19) 0.0100(16) -0.0101(18) 0.0072(18)
O19A 0.069(2) 0.067(2) 0.0449(19) 0.0100(16) -0.0101(18) 0.0072(18)
O17B 0.069(2) 0.067(2) 0.0449(19) 0.0100(16) -0.0101(18) 0.0072(18)
O18B 0.069(2) 0.067(2) 0.0449(19) 0.0100(16) -0.0101(18) 0.0072(18)
O19B 0.069(2) 0.067(2) 0.0449(19) 0.0100(16) -0.0101(18) 0.0072(18)
O20 0.0288(16) 0.0549(15) 0.059(2) 0.0330(14) 0.0287(15) 0.0311(13)
O21 0.047(2) 0.0389(17) 0.041(2) -0.0019(15) -0.0115(18) 0.0146(16)
O22 0.0285(16) 0.0430(13) 0.0434(17) 0.0265(12) 0.0106(14) 0.0273(12)
O23 0.052(2) 0.072(2) 0.062(2) 0.0429(16) 0.0256(19) 0.0146(19)
O24 0.047(2) 0.137(3) 0.0425(19) 0.0520(18) 0.0027(18) 0.034(2)
O25 0.050(2) 0.086(2) 0.036(2) 0.0115(19) 0.0154(19) 0.025(2)
O26A 0.059(2) 0.0869(15) 0.0737(19) 0.0510(12) -0.0079(16) 0.0252(15)
O27A 0.059(2) 0.0869(15) 0.0737(19) 0.0510(12) -0.0079(16) 0.0252(15)
O28A 0.059(2) 0.0869(15) 0.0737(19) 0.0510(12) -0.0079(16) 0.0252(15)
O26B 0.059(2) 0.0869(15) 0.0737(19) 0.0510(12) -0.0079(16) 0.0252(15)
O27B 0.059(2) 0.0869(15) 0.0737(19) 0.0510(12) -0.0079(16) 0.0252(15)
O28B 0.059(2) 0.0869(15) 0.0737(19) 0.0510(12) -0.0079(16) 0.0252(15)
C1 0.0117(18) 0.0336(17) 0.027(2) 0.0167(14) -0.0013(16) 0.0131(14)
C2 0.0109(17) 0.0269(16) 0.0247(19) 0.0142(14) 0.0015(15) 0.0114(14)
C3 0.0143(18) 0.0284(16) 0.027(2) 0.0148(14) -0.0022(16) 0.0125(14)
C4 0.022(2) 0.0367(19) 0.022(2) 0.0143(16) 0.0011(18) 0.0173(17)
C5 0.0172(19) 0.0328(17) 0.0210(19) 0.0154(14) -0.0038(16) 0.0099(15)
C6 0.013(2) 0.0265(17) 0.028(2) 0.0148(15) -0.0041(18) 0.0053(16)
C7 0.0090(18) 0.0239(16) 0.032(2) 0.0111(15) 0.0027(16) 0.0071(14)
C8 0.018(2) 0.039(2) 0.021(2) 0.0068(18) 0.0012(19) 0.0100(18)
C9 0.017(2) 0.058(3) 0.022(2) 0.011(2) 0.001(2) 0.004(2)
C10 0.0082(19) 0.036(2) 0.030(2) 0.0117(18) 0.0035(18) 0.0061(17)
C11 0.018(2) 0.0242(18) 0.030(2) 0.0092(16) -0.0004(19) 0.0089(16)
C12 0.025(2) 0.0451(19) 0.025(2) 0.0209(16) 0.0168(18) 0.0284(16)
C13 0.030(3) 0.033(2) 0.030(2) 0.0150(18) 0.005(2) 0.0065(19)
C14 0.044(3) 0.0328(18) 0.025(2) 0.0207(15) -0.009(2) 0.0117(19)
C15 0.021(2) 0.044(2) 0.026(2) 0.0138(18) 0.0040(19) 0.0174(18)
C16 0.018(2) 0.0376(18) 0.032(2) 0.0225(16) 0.0016(18) 0.0146(16)
C17 0.018(2) 0.0355(18) 0.037(2) 0.0263(16) 0.0144(18) 0.0129(17)
C18 0.024(2) 0.047(2) 0.042(2) 0.0293(18) 0.008(2) 0.0182(18)
C19 0.020(2) 0.040(2) 0.029(2) 0.0191(17) 0.0098(19) 0.0145(18)
C20 0.0130(18) 0.0323(17) 0.037(2) 0.0144(15) 0.0046(17) 0.0150(15)
C21 0.0139(19) 0.0303(17) 0.040(2) 0.0273(15) 0.0179(17) 0.0139(15)
C22 0.0095(18) 0.0350(19) 0.017(2) 0.0082(16) 0.0038(16) 0.0143(16)
C23 0.0064(18) 0.0237(17) 0.026(2) 0.0076(15) -0.0015(16) -0.0020(15)
C24 0.018(2) 0.0317(19) 0.031(2) 0.0124(17) 0.0011(19) 0.0088(17)
C25 0.012(2) 0.042(2) 0.049(3) 0.0234(19) 0.004(2) 0.0113(18)
C26 0.022(2) 0.059(2) 0.079(3) 0.044(2) 0.029(2) 0.025(2)
C27 0.014(2) 0.052(2) 0.074(3) 0.044(2) -0.003(2) 0.0056(19)
C28 0.020(2) 0.063(2) 0.042(2) 0.0229(19) -0.002(2) 0.005(2)
C29 0.017(2) 0.066(3) 0.039(3) 0.020(2) 0.003(2) -0.001(2)
C30 0.015(2) 0.056(3) 0.037(3) 0.019(2) 0.006(2) 0.001(2)
C31 0.036(3) 0.031(2) 0.042(3) 0.0167(19) 0.022(2) 0.011(2)
C32 0.022(2) 0.0408(18) 0.049(3) 0.0312(17) 0.0178(19) 0.0238(16)
C33 0.017(2) 0.0359(19) 0.032(2) 0.0248(16) 0.0127(18) 0.0068(17)
C34 0.031(3) 0.049(2) 0.028(2) 0.0243(18) 0.006(2) 0.009(2)
C35 0.013(2) 0.050(2) 0.041(2) 0.0330(17) 0.0008(19) 0.0022(19)
C36 0.013(2) 0.0372(19) 0.044(2) 0.0289(17) 0.0010(19) 0.0008(17)
C37 0.033(3) 0.129(5) 0.037(3) 0.031(3) 0.015(3) 0.020(3)
C38 0.030(3) 0.127(4) 0.043(3) 0.054(2) 0.000(2) 0.012(3)
C39 0.022(3) 0.100(4) 0.031(3) 0.022(3) 0.010(2) 0.017(3)
C40 0.021(3) 0.082(4) 0.050(4) -0.004(3) -0.006(3) 0.012(3)
C41 0.028(3) 0.069(4) 0.071(4) 0.010(3) -0.001(3) 0.002(3)
C42 0.063(4) 0.113(4) 0.063(4) 0.052(3) 0.011(3) 0.026(4)
C43 0.040(3) 0.121(5) 0.056(4) 0.043(3) -0.001(3) 0.019(3)
C44 0.028(3) 0.111(4) 0.030(3) 0.031(3) 0.002(2) 0.024(3)
C45 0.016(2) 0.084(3) 0.042(3) 0.033(2) 0.005(2) 0.008(2)
C46 0.031(3) 0.097(4) 0.041(3) 0.028(3) 0.012(2) 0.022(3)
C47 0.008(2) 0.109(4) 0.029(3) 0.018(3) 0.004(2) 0.006(3)
C48 0.024(3) 0.066(3) 0.034(3) 0.017(2) 0.007(2) 0.001(2)
C49 0.022(3) 0.037(3) 0.084(4) -0.001(3) -0.007(3) 0.007(2)
C50 0.030(2) 0.062(3) 0.057(3) 0.005(2) -0.007(2) 0.019(2)
C51 0.061(3) 0.083(3) 0.033(3) 0.021(2) 0.008(2) 0.057(2)
C52 0.056(3) 0.038(2) 0.068(3) 0.027(2) 0.017(3) 0.026(2)
C53 0.069(4) 0.022(2) 0.062(4) 0.009(2) 0.017(3) 0.009(2)
C54 0.024(3) 0.054(3) 0.098(5) -0.006(4) -0.009(3) -0.006(3)
C55 0.037(3) 0.070(3) 0.138(6) 0.044(3) -0.031(4) 0.003(3)
C56 0.050(4) 0.064(3) 0.144(5) 0.058(3) -0.027(4) 0.010(3)
C57 0.023(3) 0.025(2) 0.068(3) 0.016(2) -0.011(2) -0.005(2)
C58 0.028(3) 0.029(2) 0.047(3) -0.002(2) 0.008(2) 0.010(2)
C59 0.033(2) 0.037(2) 0.041(3) 0.008(2) 0.004(2) 0.0256(18)
C60 0.022(2) 0.027(2) 0.042(3) 0.0039(19) -0.010(2) 0.0078(18)
C61 0.030(3) 0.068(4) 0.042(3) 0.004(3) 0.000(3) -0.004(3)
C62 0.041(3) 0.087(4) 0.049(4) 0.001(3) 0.023(3) -0.003(3)
C63 0.049(4) 0.071(4) 0.066(4) 0.026(3) 0.018(3) -0.004(3)
C64 0.034(3) 0.092(3) 0.043(3) 0.044(2) 0.016(2) 0.009(3)
C65 0.017(2) 0.077(3) 0.028(3) 0.016(2) 0.012(2) 0.006(2)
C66 0.014(2) 0.095(4) 0.022(3) 0.017(2) -0.003(2) 0.011(2)
C67 0.037(3) 0.076(4) 0.046(4) -0.003(3) 0.001(3) 0.010(3)
C68 0.041(3) 0.104(4) 0.056(4) 0.032(3) -0.002(3) 0.027(3)
C69 0.017(2) 0.055(2) 0.047(3) 0.0197(19) 0.007(2) 0.0072(19)
C70 0.013(2) 0.081(3) 0.026(3) 0.007(3) -0.001(2) 0.013(2)
C71 0.022(3) 0.085(4) 0.033(3) 0.007(3) 0.013(2) 0.005(3)
C72 0.025(3) 0.071(3) 0.028(3) 0.013(2) 0.000(2) 0.012(2)

loop_
_atom_type_symbol
_atom_type_description
_atom_type_scat_dispersion_real
_atom_type_scat_dispersion_imag
_atom_type_scat_source
C C 0.0033 0.0016 'International Tables Vol C Tables 4.2.6.8 and 6.1.1.4'
H H 0.0000 0.0000 'International Tables Vol C Tables 4.2.6.8 and 6.1.1.4'
Sm Sm -0.1638 3.4418 'International Tables Vol C Tables 4.2.6.8 and 6.1.1.4'
N N 0.0061 0.0033 'International Tables Vol C Tables 4.2.6.8 and 6.1.1.4'
O O 0.0106 0.0060 'International Tables Vol C Tables 4.2.6.8 and 6.1.1.4'
S S 0.1246 0.1234 'International Tables Vol C Tables 4.2.6.8 and 6.1.1.4'

loop_
_geom_angle_atom_site_label_1
_geom_angle_atom_site_label_2
_geom_angle_atom_site_label_3
_geom_angle
_geom_angle_site_symmetry_1
_geom_angle_site_symmetry_3
_geom_angle_publ_flag
O4 Sm1 O3 80.25(11) . . ?
O4 Sm1 O2 81.06(10) . . ?
O3 Sm1 O2 72.37(10) . . ?
O4 Sm1 O1 71.56(11) . . ?
O3 Sm1 O1 140.75(9) . . ?
O2 Sm1 O1 76.66(9) . . ?
O4 Sm1 O5 140.22(11) . . ?
O3 Sm1 O5 139.48(11) . . ?
O2 Sm1 O5 108.87(12) . . ?
O1 Sm1 O5 73.59(11) . . ?
O4 Sm1 O6 119.87(11) . . ?
O3 Sm1 O6 79.39(10) . . ?
O2 Sm1 O6 141.33(10) . . ?
O1 Sm1 O6 138.51(10) . . ?
O5 Sm1 O6 76.69(11) . . ?
O4 Sm1 O7 75.84(11) . . ?
O3 Sm1 O7 125.08(11) . . ?
O2 Sm1 O7 147.07(9) . . ?
O1 Sm1 O7 73.97(9) . . ?
O5 Sm1 O7 76.64(12) . . ?
O6 Sm1 O7 71.46(10) . . ?
O4 Sm1 O8 147.23(10) . . ?
O3 Sm1 O8 72.38(11) . . ?
O2 Sm1 O8 73.83(9) . . ?
O1 Sm1 O8 120.94(10) . . ?
O5 Sm1 O8 69.53(11) . . ?
O6 Sm1 O8 72.76(10) . . ?
O7 Sm1 O8 135.16(10) . . ?
O9 S1 O10 118.7(2) . . ?
O9 S1 C1 109.7(2) . . ?
O10 S1 C1 107.05(18) . . ?
O9 S1 C2 110.50(18) . . ?
O10 S1 C2 105.11(18) . . ?
C1 S1 C2 104.8(2) . . ?
O12 S2 O11 115.13(18) . . ?
O12 S2 C7 106.2(2) . . ?
O11 S2 C7 110.57(19) . . ?
O12 S2 C6 107.25(19) . . ?
O11 S2 C6 107.9(2) . . ?
C7 S2 C6 109.7(2) . . ?
O14 S3 O13 120.2(2) . . ?
O14 S3 C12 106.9(2) . . ?
O13 S3 C12 106.7(2) . . ?
O14 S3 C11 112.2(3) . . ?
O13 S3 C11 105.6(2) . . ?
C12 S3 C11 103.85(19) . . ?
O15 S4 O16 116.84(19) . . ?
O15 S4 C16 105.95(18) . . ?
O16 S4 C16 106.9(2) . . ?
O15 S4 C17 108.1(2) . . ?
O16 S4 C17 106.91(18) . . ?
C16 S4 C17 112.3(2) . . ?
O19A S5 O17A 122.8(7) . . ?
O19A S5 O19B 33.8(7) . . ?
O17A S5 O19B 144.9(5) . . ?
O19A S5 O18B 130.7(6) . . ?
O17A S5 O18B 58.2(6) . . ?
O19B S5 O18B 112.4(4) . . ?
O19A S5 O17B 82.2(7) . . ?
O17A S5 O17B 54.3(6) . . ?
O19B S5 O17B 116.0(4) . . ?
O18B S5 O17B 111.8(4) . . ?
O19A S5 O18A 101.1(8) . . ?
O17A S5 O18A 96.3(8) . . ?
O19B S5 O18A 73.9(6) . . ?
O18B S5 O18A 40.1(6) . . ?
O17B S5 O18A 143.2(5) . . ?
O19A S5 C19 114.8(5) . . ?
O17A S5 C19 110.4(5) . . ?
O19B S5 C19 104.7(3) . . ?
O18B S5 C19 107.5(3) . . ?
O17B S5 C19 103.4(3) . . ?
O18A S5 C19 108.0(4) . . ?
O21 S6 O20 114.9(2) . . ?
O21 S6 O22 110.2(2) . . ?
O20 S6 O22 113.2(2) . . ?
O21 S6 C4 105.2(2) . . ?
O20 S6 C4 104.9(2) . . ?
O22 S6 C4 107.7(2) . . ?
O23 S7 O24 112.2(3) . . ?
O23 S7 O25 112.1(2) . . ?
O24 S7 O25 113.0(2) . . ?
O23 S7 C9 105.9(2) . . ?
O24 S7 C9 107.8(2) . . ?
O25 S7 C9 105.3(3) . . ?
O28A S8 O26B 71.4(5) . . ?
O28A S8 O27A 116.4(5) . . ?
O26B S8 O27A 137.2(5) . . ?
O28A S8 O27B 136.8(6) . . ?
O26B S8 O27B 119.9(5) . . ?
O27A S8 O27B 25.8(5) . . ?
O28A S8 O28B 36.5(5) . . ?
O26B S8 O28B 107.8(5) . . ?
O27A S8 O28B 89.7(5) . . ?
O27B S8 O28B 115.4(5) . . ?
O28A S8 O26A 107.6(5) . . ?
O26B S8 O26A 38.4(4) . . ?
O27A S8 O26A 108.0(5) . . ?
O27B S8 O26A 84.7(4) . . ?
O28B S8 O26A 143.0(4) . . ?
O28A S8 C14 113.1(4) . . ?
O26B S8 C14 108.4(4) . . ?
O27A S8 C14 106.1(4) . . ?
O27B S8 C14 102.7(4) . . ?
O28B S8 C14 100.6(4) . . ?
O26A S8 C14 104.9(4) . . ?
C36 N1 C25 123.9(4) . . ?
C32 N2 C33 114.4(3) . . ?
C48 N3 C37 125.2(5) . . ?
C44 N4 C45 117.9(5) . . ?
C49 N5 C60 119.8(5) . . ?
C56 N6 C57 117.8(5) . . ?
C61 N7 C72 114.9(6) . . ?
C68 N8 C69 121.8(5) . . ?
C21 O1 Sm1 133.9(3) . . ?
C22 O2 Sm1 153.3(3) . . ?
C23 O3 Sm1 127.9(2) . . ?
C24 O4 Sm1 150.1(3) . . ?
C20 C1 C21 122.7(4) . . ?
C20 C1 S1 115.0(3) . . ?
C21 C1 S1 122.1(3) . . ?
C3 C2 C22 124.1(4) . . ?
C3 C2 S1 117.8(3) . . ?
C22 C2 S1 117.7(3) . . ?
C2 C3 C4 118.3(4) . . ?
C2 C3 H3 120.8 . . ?
C4 C3 H3 120.8 . . ?
C5 C4 C3 120.3(4) . . ?
C5 C4 S6 121.1(3) . . ?
C3 C4 S6 118.4(3) . . ?
C4 C5 C6 121.5(4) . . ?
C4 C5 H5 119.3 . . ?
C6 C5 H5 119.3 . . ?
C5 C6 C22 120.6(4) . . ?
C5 C6 S2 117.3(3) . . ?
C22 C6 S2 121.3(3) . . ?
C8 C7 C23 122.1(4) . . ?
C8 C7 S2 117.6(3) . . ?
C23 C7 S2 119.9(4) . . ?
C9 C8 C7 120.8(4) . . ?
C9 C8 H8 119.6 . . ?
C7 C8 H8 119.6 . . ?
C8 C9 C10 119.8(5) . . ?
C8 C9 S7 122.6(4) . . ?
C10 C9 S7 117.5(4) . . ?
C11 C10 C9 118.5(5) . . ?
C11 C10 H10 120.7 . . ?
C9 C10 H10 120.7 . . ?
C10 C11 C23 126.2(4) . . ?
C10 C11 S3 114.3(4) . . ?
C23 C11 S3 119.5(4) . . ?
C13 C12 C24 125.1(4) . . ?
C13 C12 S3 120.4(4) . . ?
C24 C12 S3 114.4(4) . . ?
C12 C13 C14 120.5(5) . . ?
C12 C13 H13 119.7 . . ?
C14 C13 H13 119.7 . . ?
C13 C14 C15 118.6(5) . . ?
C13 C14 S8 121.3(4) . . ?
C15 C14 S8 120.1(4) . . ?
C16 C15 C14 118.7(4) . . ?
C16 C15 H15 120.6 . . ?
C14 C15 H15 120.6 . . ?
C24 C16 C15 123.1(4) . . ?
C24 C16 S4 120.7(4) . . ?
C15 C16 S4 115.6(3) . . ?
C18 C17 C21 124.1(4) . . ?
C18 C17 S4 114.4(4) . . ?
C21 C17 S4 121.1(3) . . ?
C17 C18 C19 120.1(5) . . ?
C17 C18 H18 119.9 . . ?
C19 C18 H18 119.9 . . ?
C18 C19 C20 118.5(4) . . ?
C18 C19 S5 122.4(4) . . ?
C20 C19 S5 119.1(3) . . ?
C1 C20 C19 121.1(4) . . ?
C1 C20 H20 119.4 . . ?
C19 C20 H20 119.4 . . ?
O1 C21 C17 124.1(4) . . ?
O1 C21 C1 122.7(4) . . ?
C17 C21 C1 113.2(3) . . ?
O2 C22 C2 123.5(4) . . ?
O2 C22 C6 121.1(4) . . ?
C2 C22 C6 115.2(4) . . ?
O3 C23 C11 124.5(4) . . ?
O3 C23 C7 123.0(4) . . ?
C11 C23 C7 112.4(4) . . ?
O4 C24 C16 123.6(4) . . ?
O4 C24 C12 122.7(4) . . ?
C16 C24 C12 113.7(4) . . ?
N1 C25 C26 117.1(4) . . ?
N1 C25 H25 121.4 . . ?
C26 C25 H25 121.4 . . ?
C27 C26 C25 119.7(5) . . ?
C27 C26 H26 120.2 . . ?
C25 C26 H26 120.2 . . ?
C26 C27 C35 121.4(5) . . ?
C26 C27 H27 119.3 . . ?
C35 C27 H27 119.3 . . ?
C29 C28 C35 121.9(5) . . ?
C29 C28 H28 119.1 . . ?
C35 C28 H28 119.1 . . ?
C28 C29 C34 121.3(4) . . ?
C28 C29 H29 119.3 . . ?
C34 C29 H29 119.3 . . ?
C31 C30 C34 118.7(4) . . ?
C31 C30 H30 120.6 . . ?
C34 C30 H30 120.6 . . ?
C30 C31 C32 118.4(4) . . ?
C30 C31 H31 120.8 . . ?
C32 C31 H31 120.8 . . ?
N2 C32 C31 124.7(5) . . ?
N2 C32 H32 117.7 . . ?
C31 C32 H32 117.7 . . ?
C34 C33 N2 125.1(4) . . ?
C34 C33 C36 119.3(4) . . ?
N2 C33 C36 115.5(3) . . ?
C33 C34 C30 118.6(5) . . ?
C33 C34 C29 118.9(4) . . ?
C30 C34 C29 122.5(4) . . ?
C27 C35 C36 118.3(4) . . ?
C27 C35 C28 124.7(5) . . ?
C36 C35 C28 117.0(4) . . ?
N1 C36 C35 119.6(4) . . ?
N1 C36 C33 118.8(4) . . ?
C35 C36 C33 121.6(4) . . ?
N3 C37 C38 116.0(6) . . ?
N3 C37 H37 122.0 . . ?
C38 C37 H37 122.0 . . ?
C39 C38 C37 120.0(7) . . ?
C39 C38 H38 120.0 . . ?
C37 C38 H38 120.0 . . ?
C47 C39 C38 119.9(5) . . ?
C47 C39 H39 120.0 . . ?
C38 C39 H39 120.0 . . ?
C41 C40 C47 122.7(5) . . ?
C41 C40 H40 118.7 . . ?
C47 C40 H40 118.7 . . ?
C40 C41 C46 120.4(6) . . ?
C40 C41 H41 119.8 . . ?
C46 C41 H41 119.8 . . ?
C43 C42 C46 119.9(7) . . ?
C43 C42 H42 120.1 . . ?
C46 C42 H42 120.1 . . ?
C42 C43 C44 117.5(7) . . ?
C42 C43 H43 121.2 . . ?
C44 C43 H43 121.2 . . ?
N4 C44 C43 124.0(5) . . ?
N4 C44 H44 118.0 . . ?
C43 C44 H44 118.0 . . ?
N4 C45 C46 123.6(6) . . ?
N4 C45 C48 117.8(5) . . ?
C46 C45 C48 118.5(5) . . ?
C42 C46 C45 117.1(5) . . ?
C42 C46 C41 122.8(6) . . ?
C45 C46 C41 120.0(7) . . ?
C39 C47 C48 121.4(6) . . ?
C39 C47 C40 123.1(5) . . ?
C48 C47 C40 115.4(6) . . ?
N3 C48 C47 117.4(6) . . ?
N3 C48 C45 119.8(5) . . ?
C47 C48 C45 122.8(5) . . ?
N5 C49 C50 123.5(5) . . ?
N5 C49 H49 118.3 . . ?
C50 C49 H49 118.3 . . ?
C49 C50 C51 119.0(5) . . ?
C49 C50 H50 120.5 . . ?
C51 C50 H50 120.5 . . ?
C50 C51 C59 119.0(6) . . ?
C50 C51 H51 120.5 . . ?
C59 C51 H51 120.5 . . ?
C53 C52 C59 120.2(6) . . ?
C53 C52 H52 119.9 . . ?
C59 C52 H52 119.9 . . ?
C52 C53 C58 122.9(5) . . ?
C52 C53 H53 118.5 . . ?
C58 C53 H53 118.5 . . ?
C58 C54 C55 117.1(5) . . ?
C58 C54 H54 121.4 . . ?
C55 C54 H54 121.4 . . ?
C56 C55 C54 118.4(6) . . ?
C56 C55 H55 120.8 . . ?
C54 C55 H55 120.8 . . ?
N6 C56 C55 126.0(7) . . ?
N6 C56 H56 117.0 . . ?
C55 C56 H56 117.0 . . ?
N6 C57 C60 119.7(4) . . ?
N6 C57 C58 121.6(5) . . ?
C60 C57 C58 118.6(5) . . ?
C54 C58 C53 123.6(5) . . ?
C54 C58 C57 118.9(6) . . ?
C53 C58 C57 117.5(5) . . ?
C60 C59 C51 117.6(5) . . ?
C60 C59 C52 119.2(5) . . ?
C51 C59 C52 123.2(5) . . ?
C59 C60 N5 121.1(4) . . ?
C59 C60 C57 121.7(4) . . ?
N5 C60 C57 117.3(5) . . ?
N7 C61 C62 124.1(6) . . ?
N7 C61 H61 117.9 . . ?
C62 C61 H61 117.9 . . ?
C63 C62 C61 119.4(6) . . ?
C63 C62 H62 120.3 . . ?
C61 C62 H62 120.3 . . ?
C62 C63 C71 119.2(7) . . ?
C62 C63 H63 120.4 . . ?
C71 C63 H63 120.4 . . ?
C65 C64 C71 120.9(6) . . ?
C65 C64 H64 119.6 . . ?
C71 C64 H64 119.6 . . ?
C64 C65 C70 119.3(5) . . ?
C64 C65 H65 120.3 . . ?
C70 C65 H65 120.3 . . ?
C67 C66 C70 121.2(5) . . ?
C67 C66 H66 119.4 . . ?
C70 C66 H66 119.4 . . ?
C68 C67 C66 118.7(6) . . ?
C68 C67 H67 120.6 . . ?
C66 C67 H67 120.6 . . ?
N8 C68 C67 120.5(7) . . ?
N8 C68 H68 119.8 . . ?
C67 C68 H68 119.8 . . ?
C70 C69 N8 117.9(5) . . ?
C70 C69 C72 124.0(6) . . ?
N8 C69 C72 118.1(5) . . ?
C69 C70 C66 119.9(6) . . ?
C69 C70 C65 117.9(5) . . ?
C66 C70 C65 122.2(5) . . ?
C72 C71 C63 117.0(6) . . ?
C72 C71 C64 120.2(5) . . ?
C63 C71 C64 122.8(7) . . ?
C71 C72 N7 125.5(5) . . ?
C71 C72 C69 117.5(5) . . ?
N7 C72 C69 116.8(6) . . ?
O002 O001 O003 80.6(10) . . ?

loop_
_geom_bond_atom_site_label_1
_geom_bond_atom_site_label_2
_geom_bond_distance
_geom_bond_site_symmetry_2
_geom_bond_publ_flag
Sm1 O4 2.325(3) . ?
Sm1 O3 2.337(3) . ?
Sm1 O2 2.345(3) . ?
Sm1 O1 2.354(3) . ?
Sm1 O5 2.435(4) . ?
Sm1 O6 2.472(3) . ?
Sm1 O7 2.506(3) . ?
Sm1 O8 2.533(3) . ?
S1 O9 1.424(3) . ?
S1 O10 1.446(3) . ?
S1 C1 1.764(5) . ?
S1 C2 1.780(4) . ?
S2 O12 1.437(3) . ?
S2 O11 1.444(3) . ?
S2 C7 1.759(5) . ?
S2 C6 1.765(4) . ?
S3 O14 1.404(5) . ?
S3 O13 1.438(4) . ?
S3 C12 1.783(4) . ?
S3 C11 1.803(4) . ?
S4 O15 1.424(3) . ?
S4 O16 1.445(3) . ?
S4 C16 1.791(5) . ?
S4 C17 1.793(5) . ?
S5 O19A 1.306(13) . ?
S5 O17A 1.379(13) . ?
S5 O19B 1.426(8) . ?
S5 O18B 1.428(8) . ?
S5 O17B 1.454(8) . ?
S5 O18A 1.521(14) . ?
S5 C19 1.770(4) . ?
S6 O21 1.444(3) . ?
S6 O20 1.458(4) . ?
S6 O22 1.470(4) . ?
S6 C4 1.796(4) . ?
S7 O23 1.437(4) . ?
S7 O24 1.445(5) . ?
S7 O25 1.466(4) . ?
S7 C9 1.764(6) . ?
S8 O28A 1.334(8) . ?
S8 O26B 1.381(8) . ?
S8 O27A 1.425(8) . ?
S8 O27B 1.480(8) . ?
S8 O28B 1.522(9) . ?
S8 O26A 1.558(9) . ?
S8 C14 1.754(5) . ?
N1 C36 1.346(5) . ?
N1 C25 1.350(6) . ?
N2 C32 1.337(6) . ?
N2 C33 1.382(6) . ?
N3 C48 1.333(7) . ?
N3 C37 1.335(9) . ?
N4 C44 1.278(9) . ?
N4 C45 1.357(6) . ?
N5 C49 1.323(7) . ?
N5 C60 1.364(6) . ?
N6 C56 1.298(8) . ?
N6 C57 1.373(8) . ?
N7 C61 1.313(7) . ?
N7 C72 1.395(7) . ?
N8 C68 1.357(8) . ?
N8 C69 1.392(9) . ?
O1 C21 1.252(4) . ?
O2 C22 1.294(5) . ?
O3 C23 1.263(6) . ?
O4 C24 1.276(6) . ?
C1 C20 1.372(5) . ?
C1 C21 1.452(6) . ?
C2 C3 1.373(6) . ?
C2 C22 1.403(6) . ?
C3 C4 1.412(6) . ?
C3 H3 0.9500 . ?
C4 C5 1.357(6) . ?
C5 C6 1.386(6) . ?
C5 H5 0.9500 . ?
C6 C22 1.445(6) . ?
C7 C8 1.384(7) . ?
C7 C23 1.481(6) . ?
C8 C9 1.374(8) . ?
C8 H8 0.9500 . ?
C9 C10 1.426(6) . ?
C10 C11 1.356(7) . ?
C10 H10 0.9500 . ?
C11 C23 1.411(7) . ?
C12 C13 1.333(7) . ?
C12 C24 1.435(7) . ?
C13 C14 1.399(7) . ?
C13 H13 0.9500 . ?
C14 C15 1.428(7) . ?
C15 C16 1.412(7) . ?
C15 H15 0.9500 . ?
C16 C24 1.408(6) . ?
C17 C18 1.385(5) . ?
C17 C21 1.427(7) . ?
C18 C19 1.397(7) . ?
C18 H18 0.9500 . ?
C19 C20 1.406(7) . ?
C20 H20 0.9500 . ?
C25 C26 1.428(8) . ?
C25 H25 0.9500 . ?
C26 C27 1.356(6) . ?
C26 H26 0.9500 . ?
C27 C35 1.388(7) . ?
C27 H27 0.9500 . ?
C28 C29 1.295(8) . ?
C28 C35 1.458(6) . ?
C28 H28 0.9500 . ?
C29 C34 1.473(8) . ?
C29 H29 0.9500 . ?
C30 C31 1.386(8) . ?
C30 C34 1.391(7) . ?
C30 H30 0.9500 . ?
C31 C32 1.402(6) . ?
C31 H31 0.9500 . ?
C32 H32 0.9500 . ?
C33 C34 1.363(5) . ?
C33 C36 1.434(6) . ?
C35 C36 1.391(7) . ?
C37 C38 1.445(7) . ?
C37 H37 0.9500 . ?
C38 C39 1.369(9) . ?
C38 H38 0.9500 . ?
C39 C47 1.327(10) . ?
C39 H39 0.9500 . ?
C40 C41 1.344(11) . ?
C40 C47 1.447(9) . ?
C40 H40 0.9500 . ?
C41 C46 1.417(8) . ?
C41 H41 0.9500 . ?
C42 C43 1.380(8) . ?
C42 C46 1.385(11) . ?
C42 H42 0.9500 . ?
C43 C44 1.419(10) . ?
C43 H43 0.9500 . ?
C44 H44 0.9500 . ?
C45 C46 1.392(8) . ?
C45 C48 1.419(9) . ?
C47 C48 1.407(7) . ?
C49 C50 1.325(9) . ?
C49 H49 0.9500 . ?
C50 C51 1.383(8) . ?
C50 H50 0.9500 . ?
C51 C59 1.435(7) . ?
C51 H51 0.9500 . ?
C52 C53 1.339(9) . ?
C52 C59 1.453(7) . ?
C52 H52 0.9500 . ?
C53 C58 1.419(9) . ?
C53 H53 0.9500 . ?
C54 C58 1.410(8) . ?
C54 C55 1.429(11) . ?
C54 H54 0.9500 . ?
C55 C56 1.403(9) . ?
C55 H55 0.9500 . ?
C56 H56 0.9500 . ?
C57 C60 1.434(7) . ?
C57 C58 1.448(7) . ?
C59 C60 1.357(8) . ?
C61 C62 1.379(11) . ?
C61 H61 0.9500 . ?
C62 C63 1.358(9) . ?
C62 H62 0.9500 . ?
C63 C71 1.411(8) . ?
C63 H63 0.9500 . ?
C64 C65 1.379(7) . ?
C64 C71 1.437(8) . ?
C64 H64 0.9500 . ?
C65 C70 1.392(9) . ?
C65 H65 0.9500 . ?
C66 C67 1.379(10) . ?
C66 C70 1.381(8) . ?
C66 H66 0.9500 . ?
C67 C68 1.358(9) . ?
C67 H67 0.9500 . ?
C68 H68 0.9500 . ?
C69 C70 1.371(7) . ?
C69 C72 1.416(7) . ?
C71 C72 1.330(10) . ?
O001 O002 1.27(2) . ?
O001 O003 1.537(18) . ?
